data_4025733
loop_
_publ_author_name
'Ji S. Ko'
'Ji E. Keum'
'Soo Y. Ko'

_publ_section_title
;
 A Synthesis of Oseltamivir (Tamiflu) Starting fromd-Mannitol
;
_journal_name_full 'Journal of Organic Chemistry'
_journal_page_first 7006
_journal_page_last 7009
_journal_paper_doi 10.1021/jo101517g
_journal_volume 75
_journal_year 2010
_chemical_formula_sum 'C18 H33 N3 O4 Si'
_chemical_formula_weight 383.56
_chemical_name_systematic
; 
 ? 
;
_space_group_IT_number 1
_symmetry_cell_setting triclinic
_symmetry_space_group_name_Hall 'P 1'
_symmetry_space_group_name_H-M 'P 1'
_atom_sites_solution_hydrogens geom
_atom_sites_solution_primary direct
_atom_sites_solution_secondary difmap
_audit_creation_method SHELXL-97
_cell_angle_alpha 78.951(1)
_cell_angle_beta 79.354(1)
_cell_angle_gamma 73.025(1)
_cell_formula_units_Z 2
_cell_length_a 6.6667(2)
_cell_length_b 11.1767(3)
_cell_length_c 15.5388(4)
_cell_measurement_reflns_used 7097
_cell_measurement_temperature 100(1)
_cell_measurement_theta_max 25.03
_cell_measurement_theta_min 2.70
_cell_volume 1076.57(5)
_computing_cell_refinement 'Bruker SAINT'
_computing_data_collection 'Bruker APEX2'
_computing_data_reduction 'Bruker SAINT'
_computing_molecular_graphics 'Bruker SHELXTL'
_computing_publication_material 'Bruker SHELXTL'
_computing_structure_refinement 'SHELXL-97 (Sheldrick, 1997)'
_computing_structure_solution 'SHELXS-97 (Sheldrick, 1990)'
_diffrn_ambient_temperature 100(1)
_diffrn_measured_fraction_theta_full 0.986
_diffrn_measured_fraction_theta_max 0.986
_diffrn_measurement_device_type 'Bruker APEX-II CCD'
_diffrn_measurement_method '\f and \w scans'
_diffrn_radiation_monochromator graphite
_diffrn_radiation_source 'fine-focus sealed tube'
_diffrn_radiation_type MoK\a
_diffrn_radiation_wavelength 0.71073
_diffrn_reflns_av_R_equivalents 0.0329
_diffrn_reflns_av_sigmaI/netI 0.0433
_diffrn_reflns_limit_h_max 6
_diffrn_reflns_limit_h_min -8
_diffrn_reflns_limit_k_max 14
_diffrn_reflns_limit_k_min -14
_diffrn_reflns_limit_l_max 20
_diffrn_reflns_limit_l_min -20
_diffrn_reflns_number 18989
_diffrn_reflns_theta_full 28.37
_diffrn_reflns_theta_max 28.37
_diffrn_reflns_theta_min 1.35
_diffrn_standards_number 0
_exptl_absorpt_coefficient_mu 0.135
_exptl_absorpt_correction_T_max 0.9893
_exptl_absorpt_correction_T_min 0.9696
_exptl_absorpt_correction_type multi-scan
_exptl_absorpt_process_details 'Bruker SADABS'
_exptl_crystal_colour silver
_exptl_crystal_density_diffrn 1.183
_exptl_crystal_density_meas ?
_exptl_crystal_density_method 'not measured'
_exptl_crystal_description block
_exptl_crystal_F_000 416
_exptl_crystal_size_max 0.23
_exptl_crystal_size_mid 0.18
_exptl_crystal_size_min 0.08
_refine_diff_density_max 0.927
_refine_diff_density_min -0.357
_refine_diff_density_rms 0.053
_refine_ls_abs_structure_details 'Flack H D (1983), Acta Cryst. A39, 876-881'
_refine_ls_abs_structure_Flack 0.05(11)
_refine_ls_extinction_method none
_refine_ls_goodness_of_fit_ref 1.062
_refine_ls_hydrogen_treatment refxyz
_refine_ls_matrix_type full
_refine_ls_number_parameters 469
_refine_ls_number_reflns 7622
_refine_ls_number_restraints 3
_refine_ls_restrained_S_all 1.062
_refine_ls_R_factor_all 0.0596
_refine_ls_R_factor_gt 0.0484
_refine_ls_shift/su_max 0.000
_refine_ls_shift/su_mean 0.000
_refine_ls_structure_factor_coef Fsqd
_refine_ls_weighting_details 'calc w=1/[\s^2^(Fo^2^)+(0.0796P)^2^+0.0421P] where P=(Fo^2^+2Fc^2^)/3'
_refine_ls_weighting_scheme calc
_refine_ls_wR_factor_gt 0.1235
_refine_ls_wR_factor_ref 0.1327
_reflns_number_gt 6427
_reflns_number_total 7622
_reflns_threshold_expression >2sigma(I)
_cod_data_source_file jo101517g_si_001.cif
_cod_data_source_block 20090923lt2_0m
_cod_depositor_comments
;
The following automatic conversions were performed:

'_symmetry_cell_setting' value 'Triclinic' changed to 'triclinic'
according to the built-in table from CIF Core dictionary named
'cif_core.dic' version 2.4.1 from 2010-06-29.

Automatic conversion script
Id: cif_fix_values 1646 2011-03-28 12:23:43Z adriana 

The following automatic conversions were performed:

'_exptl_crystal_density_meas' value 'none' was changed to '?' - the
value is perceived as not measured.

Automatic conversion script
Id: cif_fix_values 3008 2015-01-20 13:52:24Z robertas 
;
_cod_database_code 4025733

loop_
_symmetry_equiv_pos_as_xyz
'x, y, z'

loop_
_atom_site_label
_atom_site_type_symbol
_atom_site_fract_x
_atom_site_fract_y
_atom_site_fract_z
_atom_site_U_iso_or_equiv
_atom_site_adp_type
_atom_site_occupancy
_atom_site_symmetry_multiplicity
_atom_site_calc_flag
_atom_site_refinement_flags
_atom_site_disorder_assembly
_atom_site_disorder_group
C1 C 1.0233(5) 0.8734(3) 0.18050(17) 0.0290(6) Uani 1 1 d . . .
H1A H 0.9939 0.7974 0.1690 0.035 Uiso 1 1 calc R . .
C2 C 1.0206(5) 0.8739(3) 0.28034(17) 0.0274(6) Uani 1 1 d . . .
H2A H 1.1433 0.8089 0.3009 0.033 Uiso 1 1 calc R . .
C3 C 1.0308(4) 1.0044(3) 0.29558(17) 0.0264(6) Uani 1 1 d . . .
H3A H 0.8945 1.0661 0.2875 0.032 Uiso 1 1 calc R . .
C4 C 1.2058(5) 1.0479(3) 0.22941(19) 0.0297(6) Uani 1 1 d . . .
H4A H 1.3442 0.9986 0.2463 0.036 Uiso 1 1 calc R . .
C5 C 1.1946(5) 1.0311(3) 0.13556(18) 0.0323(6) Uani 1 1 d . . .
H5A H 1.2942 1.0686 0.0922 0.039 Uiso 1 1 calc R . .
C6 C 1.2347(5) 0.8917(3) 0.13086(19) 0.0327(6) Uani 1 1 d . . .
H6A H 1.3531 0.8401 0.1609 0.039 Uiso 1 1 calc R . .
H6B H 1.2574 0.8749 0.0703 0.039 Uiso 1 1 calc R . .
C7 C 0.8691(5) 0.9944(3) 0.14444(16) 0.0268(6) Uani 1 1 d . . .
O8 O 0.6845(3) 1.01673(19) 0.14124(13) 0.0331(5) Uani 1 1 d . . .
O9 O 0.9769(3) 1.08494(18) 0.11599(13) 0.0309(4) Uani 1 1 d . . .
N10 N 1.1785(4) 1.1846(2) 0.23281(19) 0.0364(6) Uani 1 1 d . . .
N11 N 1.3211(4) 1.2067(2) 0.26207(17) 0.0354(6) Uani 1 1 d . . .
N12 N 1.4423(5) 1.2401(3) 0.2868(2) 0.0497(7) Uani 1 1 d . . .
O13 O 1.0700(3) 0.99495(19) 0.38322(13) 0.0336(5) Uani 1 1 d . . .
C14 C 0.9388(5) 1.0990(3) 0.4300(2) 0.0376(7) Uani 1 1 d . . .
H14A H 0.9140 1.1768 0.3872 0.045 Uiso 1 1 calc R . .
C15 C 1.0729(6) 1.1114(4) 0.4952(3) 0.0554(10) Uani 1 1 d . . .
H15A H 1.2113 1.1154 0.4638 0.066 Uiso 1 1 calc R . .
H15B H 1.0076 1.1904 0.5186 0.066 Uiso 1 1 calc R . .
C16 C 1.1008(7) 1.0061(5) 0.5704(2) 0.0629(12) Uani 1 1 d . . .
H16A H 1.1857 1.0205 0.6090 0.094 Uiso 1 1 calc R . .
H16B H 1.1698 0.9277 0.5481 0.094 Uiso 1 1 calc R . .
H16C H 0.9648 1.0023 0.6026 0.094 Uiso 1 1 calc R . .
C17 C 0.7280(5) 1.0758(3) 0.4707(2) 0.0372(7) Uani 1 1 d . . .
H17A H 0.7511 0.9978 0.5121 0.045 Uiso 1 1 calc R . .
H17B H 0.6572 1.0654 0.4245 0.045 Uiso 1 1 calc R . .
C18 C 0.5854(6) 1.1828(3) 0.5189(2) 0.0456(8) Uani 1 1 d . . .
H18A H 0.4536 1.1635 0.5437 0.068 Uiso 1 1 calc R . .
H18B H 0.5591 1.2600 0.4780 0.068 Uiso 1 1 calc R . .
H18C H 0.6535 1.1926 0.5655 0.068 Uiso 1 1 calc R . .
O19 O 0.8321(3) 0.84850(18) 0.32995(12) 0.0284(4) Uani 1 1 d . . .
Si20 Si 0.81274(12) 0.72277(7) 0.40298(5) 0.03214(19) Uani 1 1 d . . .
C21 C 1.0325(6) 0.6741(4) 0.4716(2) 0.0512(9) Uani 1 1 d . . .
H21A H 1.0291 0.7429 0.5010 0.077 Uiso 1 1 calc R . .
H21B H 1.1656 0.6516 0.4343 0.077 Uiso 1 1 calc R . .
H21C H 1.0162 0.6025 0.5150 0.077 Uiso 1 1 calc R . .
C22 C 0.5558(6) 0.7739(3) 0.4720(2) 0.0415(8) Uani 1 1 d . . .
H22A H 0.5580 0.8410 0.5019 0.062 Uiso 1 1 calc R . .
H22B H 0.5302 0.7039 0.5149 0.062 Uiso 1 1 calc R . .
H22C H 0.4452 0.8034 0.4351 0.062 Uiso 1 1 calc R . .
C23 C 0.8110(6) 0.5898(3) 0.3435(2) 0.0427(8) Uani 1 1 d . . .
C24 C 0.7499(8) 0.4820(4) 0.4116(3) 0.0628(12) Uani 1 1 d . . .
H24A H 0.7494 0.4147 0.3814 0.094 Uiso 1 1 calc R . .
H24B H 0.6114 0.5133 0.4429 0.094 Uiso 1 1 calc R . .
H24C H 0.8508 0.4508 0.4528 0.094 Uiso 1 1 calc R . .
C25 C 0.6492(7) 0.6397(3) 0.2790(2) 0.0486(9) Uani 1 1 d . . .
H25A H 0.6482 0.5729 0.2486 0.073 Uiso 1 1 calc R . .
H25B H 0.6860 0.7074 0.2368 0.073 Uiso 1 1 calc R . .
H25C H 0.5113 0.6705 0.3109 0.073 Uiso 1 1 calc R . .
C26 C 1.0328(7) 0.5357(4) 0.2936(3) 0.0580(11) Uani 1 1 d . . .
H26A H 1.0288 0.4688 0.2639 0.087 Uiso 1 1 calc R . .
H26B H 1.1332 0.5032 0.3351 0.087 Uiso 1 1 calc R . .
H26C H 1.0744 0.6015 0.2509 0.087 Uiso 1 1 calc R . .
C31 C 0.6382(6) 1.5390(3) 0.05485(19) 0.0436(8) Uani 1 1 d . . .
H31A H 0.6595 1.6065 0.0813 0.052 Uiso 1 1 calc R . .
C32 C 0.7200(5) 1.5488(3) -0.04515(18) 0.0307(6) Uani 1 1 d . . .
H32A H 0.8741 1.5340 -0.0531 0.037 Uiso 1 1 calc R . .
C33 C 0.6677(5) 1.4516(3) -0.08867(18) 0.0281(6) Uani 1 1 d . . .
H33A H 0.5196 1.4827 -0.0993 0.034 Uiso 1 1 calc R . .
C34 C 0.6984(5) 1.3207(3) -0.02968(19) 0.0307(6) Uani 1 1 d . . .
H34A H 0.8510 1.2805 -0.0347 0.037 Uiso 1 1 calc R . .
C35 C 0.6207(6) 1.3337(3) 0.0678(2) 0.0396(7) Uani 1 1 d . . .
H35A H 0.6297 1.2510 0.1044 0.048 Uiso 1 1 calc R . .
C36 C 0.7449(7) 1.4076(3) 0.0999(2) 0.0471(9) Uani 1 1 d . . .
H36A H 0.8952 1.3815 0.0788 0.057 Uiso 1 1 calc R . .
H36B H 0.7230 1.4017 0.1639 0.057 Uiso 1 1 calc R . .
C37 C 0.4099(7) 1.5375(3) 0.0688(2) 0.0468(9) Uani 1 1 d . . .
O38 O 0.2497(5) 1.6218(2) 0.07287(16) 0.0622(8) Uani 1 1 d . . .
O39 O 0.4025(4) 1.4151(2) 0.07559(14) 0.0433(6) Uani 1 1 d . . .
N40 N 0.6012(5) 1.2368(3) -0.05859(18) 0.0397(6) Uani 1 1 d . . .
N41 N 0.4081(5) 1.2732(3) -0.05899(18) 0.0454(7) Uani 1 1 d . . .
N42 N 0.2338(7) 1.2963(5) -0.0639(3) 0.0810(13) Uani 1 1 d . . .
O43 O 0.7991(3) 1.44406(19) -0.17128(12) 0.0294(4) Uani 1 1 d . . .
C44 C 0.7145(5) 1.4194(3) -0.24236(18) 0.0327(6) Uani 1 1 d . . .
H44A H 0.6453 1.3512 -0.2196 0.039 Uiso 1 1 calc R . .
C45 C 0.9068(5) 1.3712(3) -0.3100(2) 0.0359(7) Uani 1 1 d . . .
H45A H 0.8573 1.3565 -0.3609 0.043 Uiso 1 1 calc R . .
H45B H 0.9811 1.4365 -0.3300 0.043 Uiso 1 1 calc R . .
C46 C 1.0613(6) 1.2506(3) -0.2745(2) 0.0443(8) Uani 1 1 d . . .
H46A H 1.1773 1.2262 -0.3200 0.066 Uiso 1 1 calc R . .
H46B H 0.9905 1.1845 -0.2561 0.066 Uiso 1 1 calc R . .
H46C H 1.1139 1.2646 -0.2248 0.066 Uiso 1 1 calc R . .
C47 C 0.5554(5) 1.5322(3) -0.2809(2) 0.0385(7) Uani 1 1 d . . .
H47A H 0.6290 1.5901 -0.3189 0.046 Uiso 1 1 calc R . .
H47B H 0.4664 1.5756 -0.2333 0.046 Uiso 1 1 calc R . .
C48 C 0.4145(6) 1.4966(4) -0.3348(2) 0.0475(8) Uani 1 1 d . . .
H48A H 0.3167 1.5718 -0.3588 0.071 Uiso 1 1 calc R . .
H48B H 0.3375 1.4416 -0.2970 0.071 Uiso 1 1 calc R . .
H48C H 0.5018 1.4541 -0.3823 0.071 Uiso 1 1 calc R . .
O49 O 0.6309(3) 1.67057(18) -0.08962(12) 0.0299(4) Uani 1 1 d . . .
Si50 Si 0.76149(12) 1.78089(7) -0.12143(5) 0.03063(19) Uani 1 1 d . . .
C51 C 1.0144(7) 1.7174(4) -0.1915(3) 0.0631(11) Uani 1 1 d . . .
H51A H 1.1038 1.6491 -0.1569 0.095 Uiso 1 1 calc R . .
H51B H 1.0846 1.7832 -0.2134 0.095 Uiso 1 1 calc R . .
H51C H 0.9856 1.6870 -0.2405 0.095 Uiso 1 1 calc R . .
C52 C 0.8187(6) 1.8311(4) -0.0236(2) 0.0488(9) Uani 1 1 d . . .
H52A H 0.9135 1.7614 0.0076 0.073 Uiso 1 1 calc R . .
H52B H 0.6891 1.8580 0.0150 0.073 Uiso 1 1 calc R . .
H52C H 0.8831 1.8998 -0.0426 0.073 Uiso 1 1 calc R . .
C53 C 0.5756(5) 1.9155(3) -0.1842(2) 0.0360(7) Uani 1 1 d . . .
C54 C 0.5467(9) 1.8760(4) -0.2691(3) 0.0669(13) Uani 1 1 d . . .
H54A H 0.4520 1.9449 -0.3009 0.100 Uiso 1 1 calc R . .
H54B H 0.4887 1.8043 -0.2543 0.100 Uiso 1 1 calc R . .
H54C H 0.6814 1.8539 -0.3054 0.100 Uiso 1 1 calc R . .
C55 C 0.6706(7) 2.0285(3) -0.2102(2) 0.0493(9) Uani 1 1 d . . .
H55A H 0.5760 2.0972 -0.2422 0.074 Uiso 1 1 calc R . .
H55B H 0.8042 2.0049 -0.2469 0.074 Uiso 1 1 calc R . .
H55C H 0.6914 2.0544 -0.1578 0.074 Uiso 1 1 calc R . .
C56 C 0.3640(6) 1.9538(4) -0.1264(3) 0.0640(12) Uani 1 1 d . . .
H56A H 0.2699 2.0225 -0.1586 0.096 Uiso 1 1 calc R . .
H56B H 0.3847 1.9800 -0.0741 0.096 Uiso 1 1 calc R . .
H56C H 0.3037 1.8831 -0.1099 0.096 Uiso 1 1 calc R . .

loop_
_atom_site_aniso_label
_atom_site_aniso_U_11
_atom_site_aniso_U_22
_atom_site_aniso_U_33
_atom_site_aniso_U_23
_atom_site_aniso_U_13
_atom_site_aniso_U_12
C1 0.0317(16) 0.0250(14) 0.0263(13) -0.0037(11) 0.0000(11) -0.0038(12)
C2 0.0303(15) 0.0242(14) 0.0247(13) -0.0006(10) -0.0015(10) -0.0060(11)
C3 0.0268(14) 0.0245(14) 0.0265(13) -0.0033(10) -0.0029(10) -0.0055(11)
C4 0.0236(14) 0.0242(15) 0.0375(15) -0.0023(12) -0.0013(11) -0.0037(11)
C5 0.0264(15) 0.0333(16) 0.0309(14) 0.0025(12) 0.0018(11) -0.0063(12)
C6 0.0312(16) 0.0326(16) 0.0269(13) -0.0028(11) 0.0041(11) -0.0032(13)
C7 0.0338(16) 0.0251(14) 0.0196(12) -0.0020(10) -0.0021(10) -0.0067(12)
O8 0.0302(11) 0.0355(12) 0.0341(10) -0.0036(9) -0.0069(8) -0.0087(9)
O9 0.0299(11) 0.0256(10) 0.0352(10) 0.0016(8) -0.0055(8) -0.0073(9)
N10 0.0289(14) 0.0270(13) 0.0527(15) -0.0006(11) -0.0087(11) -0.0082(11)
N11 0.0329(14) 0.0321(14) 0.0395(13) -0.0041(11) -0.0021(11) -0.0086(12)
N12 0.0465(19) 0.0497(18) 0.0590(18) -0.0141(15) -0.0123(15) -0.0151(15)
O13 0.0351(12) 0.0349(12) 0.0304(10) -0.0104(8) -0.0055(8) -0.0045(9)
C14 0.0393(18) 0.0391(18) 0.0376(15) -0.0082(13) -0.0046(13) -0.0141(15)
C15 0.046(2) 0.075(3) 0.057(2) -0.034(2) -0.0028(17) -0.021(2)
C16 0.045(2) 0.099(3) 0.045(2) -0.025(2) -0.0132(17) -0.005(2)
C17 0.0370(18) 0.0367(18) 0.0394(16) -0.0086(13) -0.0019(13) -0.0123(14)
C18 0.043(2) 0.044(2) 0.0456(18) -0.0125(15) 0.0058(15) -0.0096(16)
O19 0.0310(11) 0.0271(10) 0.0262(9) -0.0018(8) 0.0005(8) -0.0104(9)
Si20 0.0339(5) 0.0310(4) 0.0293(4) 0.0012(3) -0.0036(3) -0.0093(4)
C21 0.047(2) 0.060(2) 0.0449(19) 0.0107(17) -0.0136(16) -0.0194(19)
C22 0.044(2) 0.0436(19) 0.0376(16) -0.0038(14) -0.0001(14) -0.0183(16)
C23 0.051(2) 0.0288(17) 0.0420(17) -0.0015(14) -0.0003(15) -0.0075(15)
C24 0.095(3) 0.0317(19) 0.055(2) 0.0009(16) 0.012(2) -0.024(2)
C25 0.064(2) 0.043(2) 0.0450(18) -0.0139(16) -0.0118(16) -0.0166(18)
C26 0.073(3) 0.035(2) 0.048(2) -0.0053(16) 0.0104(18) 0.0012(19)
C31 0.071(3) 0.0311(17) 0.0264(14) -0.0071(12) -0.0125(15) -0.0042(16)
C32 0.0368(16) 0.0264(15) 0.0284(13) -0.0057(11) -0.0098(12) -0.0035(12)
C33 0.0258(14) 0.0264(14) 0.0301(13) -0.0081(11) -0.0059(11) -0.0001(11)
C34 0.0314(16) 0.0240(14) 0.0348(14) -0.0049(12) -0.0092(12) -0.0011(12)
C35 0.050(2) 0.0255(16) 0.0337(15) -0.0010(12) -0.0066(13) 0.0038(14)
C36 0.075(3) 0.0360(19) 0.0300(15) -0.0043(13) -0.0223(16) -0.0051(17)
C37 0.074(3) 0.0261(17) 0.0251(14) -0.0046(12) 0.0086(14) 0.0015(17)
O38 0.078(2) 0.0351(14) 0.0427(13) -0.0004(11) 0.0156(12) 0.0144(13)
O39 0.0501(14) 0.0294(12) 0.0358(11) -0.0021(9) 0.0073(10) 0.0020(10)
N40 0.0454(17) 0.0331(15) 0.0411(14) -0.0056(11) -0.0092(12) -0.0092(13)
N41 0.049(2) 0.0489(18) 0.0437(15) -0.0058(13) -0.0037(13) -0.0238(15)
N42 0.050(2) 0.118(4) 0.091(3) -0.020(3) -0.015(2) -0.041(2)
O43 0.0265(10) 0.0343(11) 0.0279(9) -0.0103(8) -0.0042(8) -0.0050(9)
C44 0.0314(16) 0.0426(18) 0.0272(13) -0.0057(12) -0.0044(11) -0.0139(14)
C45 0.0331(17) 0.0399(18) 0.0343(15) -0.0088(13) -0.0038(12) -0.0076(14)
C46 0.0399(19) 0.0365(18) 0.0540(19) -0.0157(15) -0.0021(15) -0.0033(15)
C47 0.0343(17) 0.0412(18) 0.0376(16) -0.0085(14) -0.0041(13) -0.0053(14)
C48 0.039(2) 0.065(2) 0.0416(18) -0.0040(16) -0.0138(15) -0.0163(18)
O49 0.0332(11) 0.0238(10) 0.0310(10) -0.0022(8) -0.0066(8) -0.0046(9)
Si50 0.0264(4) 0.0346(4) 0.0331(4) -0.0123(3) 0.0001(3) -0.0094(3)
C51 0.043(2) 0.063(3) 0.077(3) -0.026(2) 0.020(2) -0.013(2)
C52 0.047(2) 0.059(2) 0.051(2) -0.0165(17) -0.0131(16) -0.0207(19)
C53 0.0442(19) 0.0289(16) 0.0353(15) 0.0021(12) -0.0043(13) -0.0153(14)
C54 0.111(4) 0.051(2) 0.053(2) 0.0148(18) -0.041(2) -0.040(3)
C55 0.074(3) 0.042(2) 0.0394(18) -0.0087(15) 0.0052(16) -0.0327(19)
C56 0.044(2) 0.047(2) 0.076(3) 0.029(2) -0.0025(19) -0.0005(18)

loop_
_atom_type_symbol
_atom_type_description
_atom_type_scat_dispersion_real
_atom_type_scat_dispersion_imag
_atom_type_scat_source
C C 0.0033 0.0016 'International Tables Vol C Tables 4.2.6.8 and 6.1.1.4'
H H 0.0000 0.0000 'International Tables Vol C Tables 4.2.6.8 and 6.1.1.4'
N N 0.0061 0.0033 'International Tables Vol C Tables 4.2.6.8 and 6.1.1.4'
O O 0.0106 0.0060 'International Tables Vol C Tables 4.2.6.8 and 6.1.1.4'
Si Si 0.0817 0.0704 'International Tables Vol C Tables 4.2.6.8 and 6.1.1.4'

loop_
_geom_angle_atom_site_label_1
_geom_angle_atom_site_label_2
_geom_angle_atom_site_label_3
_geom_angle
_geom_angle_site_symmetry_1
_geom_angle_site_symmetry_3
_geom_angle_publ_flag
C7 C1 C6 101.6(2) . . ?
C7 C1 C2 108.4(2) . . ?
C6 C1 C2 108.6(2) . . ?
C7 C1 H1A 112.6 . . ?
C6 C1 H1A 112.6 . . ?
C2 C1 H1A 112.6 . . ?
O19 C2 C3 108.6(2) . . ?
O19 C2 C1 110.4(2) . . ?
C3 C2 C1 110.1(2) . . ?
O19 C2 H2A 109.2 . . ?
C3 C2 H2A 109.2 . . ?
C1 C2 H2A 109.2 . . ?
O13 C3 C4 110.4(2) . . ?
O13 C3 C2 108.7(2) . . ?
C4 C3 C2 110.4(2) . . ?
O13 C3 H3A 109.1 . . ?
C4 C3 H3A 109.1 . . ?
C2 C3 H3A 109.1 . . ?
N10 C4 C5 109.4(2) . . ?
N10 C4 C3 108.3(2) . . ?
C5 C4 C3 111.3(2) . . ?
N10 C4 H4A 109.3 . . ?
C5 C4 H4A 109.3 . . ?
C3 C4 H4A 109.3 . . ?
O9 C5 C6 103.3(2) . . ?
O9 C5 C4 109.4(2) . . ?
C6 C5 C4 109.4(2) . . ?
O9 C5 H5A 111.5 . . ?
C6 C5 H5A 111.5 . . ?
C4 C5 H5A 111.5 . . ?
C5 C6 C1 98.5(2) . . ?
C5 C6 H6A 112.1 . . ?
C1 C6 H6A 112.1 . . ?
C5 C6 H6B 112.1 . . ?
C1 C6 H6B 112.1 . . ?
H6A C6 H6B 109.7 . . ?
O8 C7 O9 121.8(3) . . ?
O8 C7 C1 130.1(3) . . ?
O9 C7 C1 108.1(2) . . ?
C7 O9 C5 108.4(2) . . ?
N11 N10 C4 114.8(2) . . ?
N12 N11 N10 172.8(3) . . ?
C3 O13 C14 114.5(2) . . ?
O13 C14 C17 111.1(3) . . ?
O13 C14 C15 105.3(3) . . ?
C17 C14 C15 115.1(3) . . ?
O13 C14 H14A 108.4 . . ?
C17 C14 H14A 108.4 . . ?
C15 C14 H14A 108.4 . . ?
C16 C15 C14 114.0(3) . . ?
C16 C15 H15A 108.8 . . ?
C14 C15 H15A 108.8 . . ?
C16 C15 H15B 108.8 . . ?
C14 C15 H15B 108.8 . . ?
H15A C15 H15B 107.6 . . ?
C15 C16 H16A 109.5 . . ?
C15 C16 H16B 109.5 . . ?
H16A C16 H16B 109.5 . . ?
C15 C16 H16C 109.5 . . ?
H16A C16 H16C 109.5 . . ?
H16B C16 H16C 109.5 . . ?
C14 C17 C18 112.7(3) . . ?
C14 C17 H17A 109.0 . . ?
C18 C17 H17A 109.0 . . ?
C14 C17 H17B 109.0 . . ?
C18 C17 H17B 109.0 . . ?
H17A C17 H17B 107.8 . . ?
C17 C18 H18A 109.5 . . ?
C17 C18 H18B 109.5 . . ?
H18A C18 H18B 109.5 . . ?
C17 C18 H18C 109.5 . . ?
H18A C18 H18C 109.5 . . ?
H18B C18 H18C 109.5 . . ?
C2 O19 Si20 127.03(18) . . ?
O19 Si20 C22 104.62(14) . . ?
O19 Si20 C21 110.62(14) . . ?
C22 Si20 C21 110.51(17) . . ?
O19 Si20 C23 109.55(12) . . ?
C22 Si20 C23 109.98(16) . . ?
C21 Si20 C23 111.35(18) . . ?
Si20 C21 H21A 109.5 . . ?
Si20 C21 H21B 109.5 . . ?
H21A C21 H21B 109.5 . . ?
Si20 C21 H21C 109.5 . . ?
H21A C21 H21C 109.5 . . ?
H21B C21 H21C 109.5 . . ?
Si20 C22 H22A 109.5 . . ?
Si20 C22 H22B 109.5 . . ?
H22A C22 H22B 109.5 . . ?
Si20 C22 H22C 109.5 . . ?
H22A C22 H22C 109.5 . . ?
H22B C22 H22C 109.5 . . ?
C25 C23 C24 109.2(3) . . ?
C25 C23 C26 110.2(3) . . ?
C24 C23 C26 108.0(3) . . ?
C25 C23 Si20 109.2(2) . . ?
C24 C23 Si20 109.5(2) . . ?
C26 C23 Si20 110.7(3) . . ?
C23 C24 H24A 109.5 . . ?
C23 C24 H24B 109.5 . . ?
H24A C24 H24B 109.5 . . ?
C23 C24 H24C 109.5 . . ?
H24A C24 H24C 109.5 . . ?
H24B C24 H24C 109.5 . . ?
C23 C25 H25A 109.5 . . ?
C23 C25 H25B 109.5 . . ?
H25A C25 H25B 109.5 . . ?
C23 C25 H25C 109.5 . . ?
H25A C25 H25C 109.5 . . ?
H25B C25 H25C 109.5 . . ?
C23 C26 H26A 109.5 . . ?
C23 C26 H26B 109.5 . . ?
H26A C26 H26B 109.5 . . ?
C23 C26 H26C 109.5 . . ?
H26A C26 H26C 109.5 . . ?
H26B C26 H26C 109.5 . . ?
C37 C31 C36 102.3(3) . . ?
C37 C31 C32 108.9(3) . . ?
C36 C31 C32 108.6(3) . . ?
C37 C31 H31A 112.2 . . ?
C36 C31 H31A 112.2 . . ?
C32 C31 H31A 112.2 . . ?
O49 C32 C33 107.9(2) . . ?
O49 C32 C31 110.8(2) . . ?
C33 C32 C31 112.4(3) . . ?
O49 C32 H32A 108.5 . . ?
C33 C32 H32A 108.5 . . ?
C31 C32 H32A 108.5 . . ?
O43 C33 C32 107.1(2) . . ?
O43 C33 C34 111.6(2) . . ?
C32 C33 C34 112.1(2) . . ?
O43 C33 H33A 108.6 . . ?
C32 C33 H33A 108.6 . . ?
C34 C33 H33A 108.6 . . ?
N40 C34 C35 110.8(3) . . ?
N40 C34 C33 113.0(2) . . ?
C35 C34 C33 111.5(2) . . ?
N40 C34 H34A 107.1 . . ?
C35 C34 H34A 107.1 . . ?
C33 C34 H34A 107.1 . . ?
O39 C35 C36 103.8(3) . . ?
O39 C35 C34 108.6(2) . . ?
C36 C35 C34 109.9(3) . . ?
O39 C35 H35A 111.4 . . ?
C36 C35 H35A 111.4 . . ?
C34 C35 H35A 111.4 . . ?
C35 C36 C31 97.7(3) . . ?
C35 C36 H36A 112.2 . . ?
C31 C36 H36A 112.2 . . ?
C35 C36 H36B 112.2 . . ?
C31 C36 H36B 112.2 . . ?
H36A C36 H36B 109.8 . . ?
O38 C37 O39 120.6(4) . . ?
O38 C37 C31 131.2(4) . . ?
O39 C37 C31 108.2(3) . . ?
C37 O39 C35 108.4(3) . . ?
N41 N40 C34 116.6(3) . . ?
N42 N41 N40 172.8(4) . . ?
C33 O43 C44 117.3(2) . . ?
O43 C44 C47 112.9(3) . . ?
O43 C44 C45 105.5(2) . . ?
C47 C44 C45 113.1(2) . . ?
O43 C44 H44A 108.4 . . ?
C47 C44 H44A 108.4 . . ?
C45 C44 H44A 108.4 . . ?
C46 C45 C44 114.0(3) . . ?
C46 C45 H45A 108.8 . . ?
C44 C45 H45A 108.8 . . ?
C46 C45 H45B 108.8 . . ?
C44 C45 H45B 108.8 . . ?
H45A C45 H45B 107.6 . . ?
C45 C46 H46A 109.5 . . ?
C45 C46 H46B 109.5 . . ?
H46A C46 H46B 109.5 . . ?
C45 C46 H46C 109.5 . . ?
H46A C46 H46C 109.5 . . ?
H46B C46 H46C 109.5 . . ?
C44 C47 C48 112.5(3) . . ?
C44 C47 H47A 109.1 . . ?
C48 C47 H47A 109.1 . . ?
C44 C47 H47B 109.1 . . ?
C48 C47 H47B 109.1 . . ?
H47A C47 H47B 107.8 . . ?
C47 C48 H48A 109.5 . . ?
C47 C48 H48B 109.5 . . ?
H48A C48 H48B 109.5 . . ?
C47 C48 H48C 109.5 . . ?
H48A C48 H48C 109.5 . . ?
H48B C48 H48C 109.5 . . ?
C32 O49 Si50 123.18(19) . . ?
O49 Si50 C52 110.29(14) . . ?
O49 Si50 C51 109.67(16) . . ?
C52 Si50 C51 109.3(2) . . ?
O49 Si50 C53 104.41(13) . . ?
C52 Si50 C53 110.64(16) . . ?
C51 Si50 C53 112.39(19) . . ?
Si50 C51 H51A 109.5 . . ?
Si50 C51 H51B 109.5 . . ?
H51A C51 H51B 109.5 . . ?
Si50 C51 H51C 109.5 . . ?
H51A C51 H51C 109.5 . . ?
H51B C51 H51C 109.5 . . ?
Si50 C52 H52A 109.5 . . ?
Si50 C52 H52B 109.5 . . ?
H52A C52 H52B 109.5 . . ?
Si50 C52 H52C 109.5 . . ?
H52A C52 H52C 109.5 . . ?
H52B C52 H52C 109.5 . . ?
C56 C53 C55 109.2(3) . . ?
C56 C53 C54 110.6(3) . . ?
C55 C53 C54 108.1(3) . . ?
C56 C53 Si50 109.8(2) . . ?
C55 C53 Si50 109.4(3) . . ?
C54 C53 Si50 109.8(3) . . ?
C53 C54 H54A 109.5 . . ?
C53 C54 H54B 109.5 . . ?
H54A C54 H54B 109.5 . . ?
C53 C54 H54C 109.5 . . ?
H54A C54 H54C 109.5 . . ?
H54B C54 H54C 109.5 . . ?
C53 C55 H55A 109.5 . . ?
C53 C55 H55B 109.5 . . ?
H55A C55 H55B 109.5 . . ?
C53 C55 H55C 109.5 . . ?
H55A C55 H55C 109.5 . . ?
H55B C55 H55C 109.5 . . ?
C53 C56 H56A 109.5 . . ?
C53 C56 H56B 109.5 . . ?
H56A C56 H56B 109.5 . . ?
C53 C56 H56C 109.5 . . ?
H56A C56 H56C 109.5 . . ?
H56B C56 H56C 109.5 . . ?

loop_
_geom_bond_atom_site_label_1
_geom_bond_atom_site_label_2
_geom_bond_distance
_geom_bond_site_symmetry_2
_geom_bond_publ_flag
C1 C7 1.520(4) . ?
C1 C6 1.526(4) . ?
C1 C2 1.549(4) . ?
C1 H1A 0.9800 . ?
C2 O19 1.421(3) . ?
C2 C3 1.544(4) . ?
C2 H2A 0.9800 . ?
C3 O13 1.412(3) . ?
C3 C4 1.533(4) . ?
C3 H3A 0.9800 . ?
C4 N10 1.495(4) . ?
C4 C5 1.524(4) . ?
C4 H4A 0.9800 . ?
C5 O9 1.464(4) . ?
C5 C6 1.516(4) . ?
C5 H5A 0.9800 . ?
C6 H6A 0.9700 . ?
C6 H6B 0.9700 . ?
C7 O8 1.191(3) . ?
C7 O9 1.368(3) . ?
N10 N11 1.230(4) . ?
N11 N12 1.133(4) . ?
O13 C14 1.463(4) . ?
C14 C17 1.504(4) . ?
C14 C15 1.519(5) . ?
C14 H14A 0.9800 . ?
C15 C16 1.486(6) . ?
C15 H15A 0.9700 . ?
C15 H15B 0.9700 . ?
C16 H16A 0.9600 . ?
C16 H16B 0.9600 . ?
C16 H16C 0.9600 . ?
C17 C18 1.520(5) . ?
C17 H17A 0.9700 . ?
C17 H17B 0.9700 . ?
C18 H18A 0.9600 . ?
C18 H18B 0.9600 . ?
C18 H18C 0.9600 . ?
O19 Si20 1.649(2) . ?
Si20 C22 1.842(3) . ?
Si20 C21 1.863(4) . ?
Si20 C23 1.898(3) . ?
C21 H21A 0.9600 . ?
C21 H21B 0.9600 . ?
C21 H21C 0.9600 . ?
C22 H22A 0.9600 . ?
C22 H22B 0.9600 . ?
C22 H22C 0.9600 . ?
C23 C25 1.521(5) . ?
C23 C24 1.542(5) . ?
C23 C26 1.545(5) . ?
C24 H24A 0.9600 . ?
C24 H24B 0.9600 . ?
C24 H24C 0.9600 . ?
C25 H25A 0.9600 . ?
C25 H25B 0.9600 . ?
C25 H25C 0.9600 . ?
C26 H26A 0.9600 . ?
C26 H26B 0.9600 . ?
C26 H26C 0.9600 . ?
C31 C37 1.502(6) . ?
C31 C36 1.528(5) . ?
C31 C32 1.543(4) . ?
C31 H31A 0.9800 . ?
C32 O49 1.415(3) . ?
C32 C33 1.532(4) . ?
C32 H32A 0.9800 . ?
C33 O43 1.416(3) . ?
C33 C34 1.550(4) . ?
C33 H33A 0.9800 . ?
C34 N40 1.458(4) . ?
C34 C35 1.529(4) . ?
C34 H34A 0.9800 . ?
C35 O39 1.470(4) . ?
C35 C36 1.525(5) . ?
C35 H35A 0.9800 . ?
C36 H36A 0.9700 . ?
C36 H36B 0.9700 . ?
C37 O38 1.201(4) . ?
C37 O39 1.367(4) . ?
N40 N41 1.233(4) . ?
N41 N42 1.128(5) . ?
O43 C44 1.432(3) . ?
C44 C47 1.495(5) . ?
C44 C45 1.535(4) . ?
C44 H44A 0.9800 . ?
C45 C46 1.515(5) . ?
C45 H45A 0.9700 . ?
C45 H45B 0.9700 . ?
C46 H46A 0.9600 . ?
C46 H46B 0.9600 . ?
C46 H46C 0.9600 . ?
C47 C48 1.543(5) . ?
C47 H47A 0.9700 . ?
C47 H47B 0.9700 . ?
C48 H48A 0.9600 . ?
C48 H48B 0.9600 . ?
C48 H48C 0.9600 . ?
O49 Si50 1.660(2) . ?
Si50 C52 1.854(3) . ?
Si50 C51 1.858(4) . ?
Si50 C53 1.884(3) . ?
C51 H51A 0.9600 . ?
C51 H51B 0.9600 . ?
C51 H51C 0.9600 . ?
C52 H52A 0.9600 . ?
C52 H52B 0.9600 . ?
C52 H52C 0.9600 . ?
C53 C56 1.519(5) . ?
C53 C55 1.528(4) . ?
C53 C54 1.529(5) . ?
C54 H54A 0.9600 . ?
C54 H54B 0.9600 . ?
C54 H54C 0.9600 . ?
C55 H55A 0.9600 . ?
C55 H55B 0.9600 . ?
C55 H55C 0.9600 . ?
C56 H56A 0.9600 . ?
C56 H56B 0.9600 . ?
C56 H56C 0.9600 . ?

loop_
_geom_torsion_atom_site_label_1
_geom_torsion_atom_site_label_2
_geom_torsion_atom_site_label_3
_geom_torsion_atom_site_label_4
_geom_torsion
_geom_torsion_site_symmetry_1
_geom_torsion_site_symmetry_2
_geom_torsion_site_symmetry_3
_geom_torsion_site_symmetry_4
_geom_torsion_publ_flag
C7 C1 C2 O19 74.4(3) . . . . ?
C6 C1 C2 O19 -176.0(2) . . . . ?
C7 C1 C2 C3 -45.5(3) . . . . ?
C6 C1 C2 C3 64.0(3) . . . . ?
O19 C2 C3 O13 70.4(3) . . . . ?
C1 C2 C3 O13 -168.6(2) . . . . ?
O19 C2 C3 C4 -168.4(2) . . . . ?
C1 C2 C3 C4 -47.4(3) . . . . ?
O13 C3 C4 N10 -72.3(3) . . . . ?
C2 C3 C4 N10 167.5(2) . . . . ?
O13 C3 C4 C5 167.4(2) . . . . ?
C2 C3 C4 C5 47.2(3) . . . . ?
N10 C4 C5 O9 -70.7(3) . . . . ?
C3 C4 C5 O9 48.9(3) . . . . ?
N10 C4 C5 C6 176.8(2) . . . . ?
C3 C4 C5 C6 -63.6(3) . . . . ?
O9 C5 C6 C1 -42.9(3) . . . . ?
C4 C5 C6 C1 73.6(3) . . . . ?
C7 C1 C6 C5 40.3(3) . . . . ?
C2 C1 C6 C5 -73.8(3) . . . . ?
C6 C1 C7 O8 157.4(3) . . . . ?
C2 C1 C7 O8 -88.3(3) . . . . ?
C6 C1 C7 O9 -24.8(3) . . . . ?
C2 C1 C7 O9 89.5(3) . . . . ?
O8 C7 O9 C5 175.3(3) . . . . ?
C1 C7 O9 C5 -2.7(3) . . . . ?
C6 C5 O9 C7 29.6(3) . . . . ?
C4 C5 O9 C7 -86.8(3) . . . . ?
C5 C4 N10 N11 -125.2(3) . . . . ?
C3 C4 N10 N11 113.3(3) . . . . ?
C4 N10 N11 N12 174(3) . . . . ?
C4 C3 O13 C14 103.4(3) . . . . ?
C2 C3 O13 C14 -135.4(2) . . . . ?
C3 O13 C14 C17 84.4(3) . . . . ?
C3 O13 C14 C15 -150.4(3) . . . . ?
O13 C14 C15 C16 -71.2(4) . . . . ?
C17 C14 C15 C16 51.4(4) . . . . ?
O13 C14 C17 C18 -179.2(3) . . . . ?
C15 C14 C17 C18 61.4(4) . . . . ?
C3 C2 O19 Si20 -125.6(2) . . . . ?
C1 C2 O19 Si20 113.6(2) . . . . ?
C2 O19 Si20 C22 158.6(2) . . . . ?
C2 O19 Si20 C21 39.6(3) . . . . ?
C2 O19 Si20 C23 -83.5(2) . . . . ?
O19 Si20 C23 C25 -49.6(3) . . . . ?
C22 Si20 C23 C25 64.9(3) . . . . ?
C21 Si20 C23 C25 -172.3(2) . . . . ?
O19 Si20 C23 C24 -169.1(3) . . . . ?
C22 Si20 C23 C24 -54.6(3) . . . . ?
C21 Si20 C23 C24 68.2(3) . . . . ?
O19 Si20 C23 C26 71.8(3) . . . . ?
C22 Si20 C23 C26 -173.7(2) . . . . ?
C21 Si20 C23 C26 -50.8(3) . . . . ?
C37 C31 C32 O49 71.3(3) . . . . ?
C36 C31 C32 O49 -178.1(3) . . . . ?
C37 C31 C32 C33 -49.6(3) . . . . ?
C36 C31 C32 C33 61.1(4) . . . . ?
O49 C32 C33 O43 74.1(3) . . . . ?
C31 C32 C33 O43 -163.4(2) . . . . ?
O49 C32 C33 C34 -163.2(2) . . . . ?
C31 C32 C33 C34 -40.7(3) . . . . ?
O43 C33 C34 N40 -74.2(3) . . . . ?
C32 C33 C34 N40 165.7(3) . . . . ?
O43 C33 C34 C35 160.2(3) . . . . ?
C32 C33 C34 C35 40.1(3) . . . . ?
N40 C34 C35 O39 -74.4(3) . . . . ?
C33 C34 C35 O39 52.4(3) . . . . ?
N40 C34 C35 C36 172.6(3) . . . . ?
C33 C34 C35 C36 -60.5(3) . . . . ?
O39 C35 C36 C31 -41.1(3) . . . . ?
C34 C35 C36 C31 75.0(3) . . . . ?
C37 C31 C36 C35 40.8(3) . . . . ?
C32 C31 C36 C35 -74.2(3) . . . . ?
C36 C31 C37 O38 153.8(3) . . . . ?
C32 C31 C37 O38 -91.4(4) . . . . ?
C36 C31 C37 O39 -27.6(3) . . . . ?
C32 C31 C37 O39 87.3(3) . . . . ?
O38 C37 O39 C35 179.7(3) . . . . ?
C31 C37 O39 C35 0.9(3) . . . . ?
C36 C35 O39 C37 26.4(3) . . . . ?
C34 C35 O39 C37 -90.5(3) . . . . ?
C35 C34 N40 N41 65.3(3) . . . . ?
C33 C34 N40 N41 -60.7(4) . . . . ?
C34 N40 N41 N42 170(3) . . . . ?
C32 C33 O43 C44 -146.9(2) . . . . ?
C34 C33 O43 C44 90.1(3) . . . . ?
C33 O43 C44 C47 75.2(3) . . . . ?
C33 O43 C44 C45 -160.8(2) . . . . ?
O43 C44 C45 C46 60.9(3) . . . . ?
C47 C44 C45 C46 -175.2(3) . . . . ?
O43 C44 C47 C48 -161.6(3) . . . . ?
C45 C44 C47 C48 78.6(3) . . . . ?
C33 C32 O49 Si50 -134.3(2) . . . . ?
C31 C32 O49 Si50 102.2(3) . . . . ?
C32 O49 Si50 C52 -65.6(2) . . . . ?
C32 O49 Si50 C51 54.9(3) . . . . ?
C32 O49 Si50 C53 175.5(2) . . . . ?
O49 Si50 C53 C56 55.2(3) . . . . ?
C52 Si50 C53 C56 -63.4(3) . . . . ?
C51 Si50 C53 C56 174.0(3) . . . . ?
O49 Si50 C53 C55 175.0(2) . . . . ?
C52 Si50 C53 C55 56.3(3) . . . . ?
C51 Si50 C53 C55 -66.2(3) . . . . ?
O49 Si50 C53 C54 -66.6(3) . . . . ?
C52 Si50 C53 C54 174.8(3) . . . . ?
C51 Si50 C53 C54 52.2(3) . . . . ?
